data_7055861
loop_
_publ_author_name
'Ambethkar, Sethurajan'
'Vellimalai, Muthalu'
'Padmini, Vediappen'
'Bhuvanesh, Nattamai'

_publ_section_title
;
 Iodine-mediated C--N and C--S bond formation: regioselective synthesis of
 benzo[4,5]imidazo[2,1-b]thiazoles
;
_journal_issue 1
_journal_name_full 'New J. Chem.'
_journal_page_first 75
_journal_paper_doi 10.1039/C6NJ02102F
_journal_volume 41
_journal_year 2017
_chemical_formula_moiety 'C17 H12 N2 O S'
_chemical_formula_sum 'C17 H12 N2 O S'
_chemical_formula_weight 292.35
_chemical_name_common 'imidazole derivative'
_chemical_name_systematic 'imidazolyl thiozole'
_space_group_crystal_system monoclinic
_space_group_IT_number 14
_space_group_name_Hall '-P 2yn'
_space_group_name_H-M_alt 'P 1 21/n 1'
_symmetry_space_group_name_Hall '-P 2yn'
_symmetry_space_group_name_H-M 'P 1 21/n 1'
_atom_sites_solution_hydrogens geom
_audit_creation_date 2015-12-08
_audit_creation_method
;
Olex2 1.2-beta
(compiled 2015.11.10 svn.r3248 for OlexSys, GUI svn.r5133)
;
_audit_update_record
;
2015-12-24 deposited with the CCDC.
2016-10-27 downloaded from the CCDC.
;
_cell_angle_alpha 90
_cell_angle_beta 112.959(3)
_cell_angle_gamma 90
_cell_formula_units_Z 4
_cell_length_a 9.940(3)
_cell_length_b 12.584(4)
_cell_length_c 11.973(4)
_cell_measurement_reflns_used 5298
_cell_measurement_temperature 110.15
_cell_measurement_theta_max 27.401
_cell_measurement_theta_min 2.271
_cell_volume 1379.0(8)
_computing_cell_refinement 'SAINT v8.34A (Bruker, 2013)'
_computing_data_reduction 'SAINT v8.34A (Bruker, 2013)'
_computing_molecular_graphics 'Olex2 (Dolomanov et al., 2009)'
_computing_publication_material 'Olex2 (Dolomanov et al., 2009)'
_computing_structure_refinement 'XL (Sheldrick, 2008)'
_diffrn_ambient_temperature 110.15
_diffrn_measured_fraction_theta_full 0.998
_diffrn_measured_fraction_theta_max 0.994
_diffrn_measurement_device_type 'Bruker APEX-II CCD'
_diffrn_measurement_method '\f and \w scans'
_diffrn_radiation_type MoK\a
_diffrn_radiation_wavelength 0.71073
_diffrn_reflns_av_R_equivalents 0.0560
_diffrn_reflns_av_unetI/netI 0.0411
_diffrn_reflns_Laue_measured_fraction_full 0.998
_diffrn_reflns_Laue_measured_fraction_max 0.994
_diffrn_reflns_limit_h_max 12
_diffrn_reflns_limit_h_min -12
_diffrn_reflns_limit_k_max 16
_diffrn_reflns_limit_k_min -16
_diffrn_reflns_limit_l_max 15
_diffrn_reflns_limit_l_min -15
_diffrn_reflns_number 15518
_diffrn_reflns_point_group_measured_fraction_full 0.998
_diffrn_reflns_point_group_measured_fraction_max 0.994
_diffrn_reflns_theta_full 25.242
_diffrn_reflns_theta_max 27.585
_diffrn_reflns_theta_min 2.271
_diffrn_standards_number 0
_exptl_absorpt_coefficient_mu 0.234
_exptl_absorpt_correction_T_max 0.7456
_exptl_absorpt_correction_T_min 0.5972
_exptl_absorpt_correction_type multi-scan
_exptl_absorpt_process_details
;
SADABS-2014/3 (Bruker,2014/3) was used for absorption correction.
wR2(int) was 0.1326 before and 0.0593 after correction.
The Ratio of minimum to maximum transmission is 0.8010.
The \l/2 correction factor is Not present.
;
_exptl_crystal_colour colourless
_exptl_crystal_colour_primary colourless
_exptl_crystal_density_diffrn 1.408
_exptl_crystal_description block
_exptl_crystal_F_000 608
_exptl_crystal_recrystallization_method 'Re-crystallisation from solvent: Chloroform'
_exptl_crystal_size_max 0.54
_exptl_crystal_size_mid 0.52
_exptl_crystal_size_min 0.51
_refine_diff_density_max 0.406
_refine_diff_density_min -0.300
_refine_diff_density_rms 0.049
_refine_ls_extinction_coef 0.0276(19)
_refine_ls_extinction_expression Fc^*^=kFc[1+0.001xFc^2^\l^3^/sin(2\q)]^-1/4^
_refine_ls_extinction_method SHELXL
_refine_ls_goodness_of_fit_ref 1.036
_refine_ls_hydrogen_treatment constr
_refine_ls_matrix_type full
_refine_ls_number_parameters 192
_refine_ls_number_reflns 3174
_refine_ls_number_restraints 0
_refine_ls_restrained_S_all 1.036
_refine_ls_R_factor_all 0.0524
_refine_ls_R_factor_gt 0.0389
_refine_ls_shift/su_max 0.000
_refine_ls_shift/su_mean 0.000
_refine_ls_structure_factor_coef Fsqd
_refine_ls_weighting_details 'w=1/[\s^2^(Fo^2^)+(0.0285P)^2^+0.8514P] where P=(Fo^2^+2Fc^2^)/3'
_refine_ls_weighting_scheme calc
_refine_ls_wR_factor_gt 0.0837
_refine_ls_wR_factor_ref 0.0905
_reflns_Friedel_coverage 0.000
_reflns_number_gt 2604
_reflns_number_total 3174
_reflns_threshold_expression 'I > 2\s(I)'
_cod_data_source_file c6nj02102f2.cif
_cod_data_source_block mb1plus
_cod_depositor_comments 'Adding full bibliography for 7055860--7055861.cif.'
_cod_original_cell_volume 1379.0(7)
_cod_database_code 7055861
_shelxl_version_number 2014-3
_shelx_space_group_comment
;
The symmetry employed for this shelxl refinement is uniquely defined
by the following loop, which should always be used as a source of
symmetry information in preference to the above space-group names.
They are only intended as comments.
;
_shelx_estimated_absorpt_t_max 0.890
_shelx_estimated_absorpt_t_min 0.884
_olex2_refinement_description
;
1. Fixed Uiso
 At 1.2 times of:
  All C(H) groups
 At 1.5 times of:
  All C(H,H,H) groups
2.a Aromatic/amide H refined with riding coordinates:
 C2(H2), C3(H3), C4(H4), C5(H5), C8(H8), C12(H12), C13(H13), C15(H15), C16(H16)
2.b Idealised Me refined as rotating group:
 C17(H17A,H17B,H17C)
;
_olex2_submission_special_instructions 'No special instructions were received'

loop_
_space_group_symop_operation_xyz
'x, y, z'
'-x+1/2, y+1/2, -z+1/2'
'-x, -y, -z'
'x-1/2, -y-1/2, z-1/2'

loop_
_atom_site_label
_atom_site_type_symbol
_atom_site_fract_x
_atom_site_fract_y
_atom_site_fract_z
_atom_site_U_iso_or_equiv
_atom_site_adp_type
_atom_site_occupancy
_atom_site_site_symmetry_order
_atom_site_calc_flag
_atom_site_refinement_flags_posn
S1 S 0.62908(4) 0.37223(3) 0.84370(4) 0.02155(13) Uani 1 1 d .
O1 O 0.30010(13) 0.39849(11) 0.75355(11) 0.0305(3) Uani 1 1 d .
N1 N 0.89229(15) 0.28333(11) 0.85167(12) 0.0206(3) Uani 1 1 d .
N2 N 0.68718(14) 0.27473(11) 0.67986(11) 0.0176(3) Uani 1 1 d .
C1 C 0.91942(17) 0.22882(13) 0.76028(14) 0.0187(3) Uani 1 1 d .
C2 C 1.04811(18) 0.18157(14) 0.76440(15) 0.0235(4) Uani 1 1 d .
H2 H 1.1347 0.1833 0.8362 0.028 Uiso 1 1 calc R
C3 C 1.04558(18) 0.13201(14) 0.66050(16) 0.0249(4) Uani 1 1 d .
H3 H 1.1325 0.0999 0.6614 0.030 Uiso 1 1 calc R
C4 C 0.91914(18) 0.12766(13) 0.55420(15) 0.0225(4) Uani 1 1 d .
H4 H 0.9224 0.0932 0.4847 0.027 Uiso 1 1 calc R
C5 C 0.78948(18) 0.17238(13) 0.54819(14) 0.0199(3) Uani 1 1 d .
H5 H 0.7026 0.1688 0.4768 0.024 Uiso 1 1 calc R
C6 C 0.79394(17) 0.22280(12) 0.65263(14) 0.0174(3) Uani 1 1 d .
C7 C 0.75341(17) 0.30711(13) 0.79925(14) 0.0182(3) Uani 1 1 d .
C8 C 0.54259(17) 0.30196(13) 0.62213(14) 0.0185(3) Uani 1 1 d .
H8 H 0.4845 0.2855 0.5399 0.022 Uiso 1 1 calc R
C9 C 0.49291(17) 0.35509(13) 0.69649(14) 0.0201(3) Uani 1 1 d .
C10 C 0.34097(18) 0.38650(13) 0.67012(15) 0.0216(4) Uani 1 1 d .
C11 C 0.24032(17) 0.40122(13) 0.54115(15) 0.0201(3) Uani 1 1 d .
C12 C 0.28767(18) 0.44175(14) 0.45468(16) 0.0250(4) Uani 1 1 d .
H12 H 0.3879 0.4588 0.4772 0.030 Uiso 1 1 calc R
C13 C 0.19083(19) 0.45752(14) 0.33640(16) 0.0264(4) Uani 1 1 d .
H13 H 0.2254 0.4861 0.2791 0.032 Uiso 1 1 calc R
C14 C 0.04371(18) 0.43228(14) 0.29977(16) 0.0244(4) Uani 1 1 d .
C15 C -0.00331(18) 0.39139(14) 0.38671(16) 0.0250(4) Uani 1 1 d .
H15 H -0.1033 0.3730 0.3636 0.030 Uiso 1 1 calc R
C16 C 0.09228(17) 0.37702(13) 0.50556(16) 0.0222(4) Uani 1 1 d .
H16 H 0.0572 0.3505 0.5635 0.027 Uiso 1 1 calc R
C17 C -0.0614(2) 0.45066(17) 0.17071(17) 0.0328(4) Uani 1 1 d .
H17A H -0.1218 0.3872 0.1405 0.049 Uiso 1 1 calc GR
H17B H -0.0064 0.4653 0.1200 0.049 Uiso 1 1 calc GR
H17C H -0.1243 0.5115 0.1678 0.049 Uiso 1 1 calc GR

loop_
_atom_site_aniso_label
_atom_site_aniso_U_11
_atom_site_aniso_U_22
_atom_site_aniso_U_33
_atom_site_aniso_U_23
_atom_site_aniso_U_13
_atom_site_aniso_U_12
S1 0.0198(2) 0.0274(2) 0.0170(2) -0.00429(17) 0.00657(16) 0.00090(17)
O1 0.0249(7) 0.0418(8) 0.0268(7) -0.0063(6) 0.0124(5) 0.0004(6)
N1 0.0193(7) 0.0246(7) 0.0155(7) 0.0000(5) 0.0041(6) 0.0009(6)
N2 0.0173(7) 0.0196(7) 0.0140(6) -0.0012(5) 0.0040(5) 0.0011(5)
C1 0.0196(8) 0.0188(8) 0.0165(8) 0.0003(6) 0.0056(6) -0.0001(6)
C2 0.0174(8) 0.0249(9) 0.0237(9) 0.0009(7) 0.0029(7) 0.0013(7)
C3 0.0212(8) 0.0230(9) 0.0323(9) 0.0008(7) 0.0126(7) 0.0029(7)
C4 0.0289(9) 0.0190(8) 0.0223(8) -0.0019(7) 0.0129(7) 0.0003(7)
C5 0.0224(8) 0.0190(8) 0.0167(8) -0.0006(6) 0.0058(7) -0.0020(6)
C6 0.0171(8) 0.0167(8) 0.0180(8) 0.0019(6) 0.0064(6) 0.0007(6)
C7 0.0199(8) 0.0197(8) 0.0135(7) -0.0006(6) 0.0049(6) -0.0008(6)
C8 0.0153(7) 0.0211(8) 0.0161(8) 0.0008(6) 0.0030(6) -0.0004(6)
C9 0.0176(8) 0.0221(8) 0.0181(8) -0.0003(6) 0.0044(6) -0.0008(6)
C10 0.0202(8) 0.0187(8) 0.0270(9) -0.0018(7) 0.0104(7) -0.0022(6)
C11 0.0178(8) 0.0161(8) 0.0269(9) -0.0005(7) 0.0091(7) 0.0016(6)
C12 0.0160(8) 0.0232(9) 0.0361(10) 0.0053(7) 0.0106(7) -0.0005(7)
C13 0.0238(9) 0.0264(9) 0.0321(10) 0.0091(8) 0.0144(8) 0.0051(7)
C14 0.0213(9) 0.0216(9) 0.0292(9) 0.0029(7) 0.0086(7) 0.0077(7)
C15 0.0151(8) 0.0286(10) 0.0299(9) 0.0001(7) 0.0073(7) 0.0009(7)
C16 0.0193(8) 0.0211(8) 0.0294(9) 0.0007(7) 0.0129(7) 0.0000(7)
C17 0.0258(10) 0.0389(11) 0.0311(10) 0.0066(8) 0.0082(8) 0.0113(8)

loop_
_atom_type_symbol
_atom_type_description
_atom_type_scat_dispersion_real
_atom_type_scat_dispersion_imag
_atom_type_scat_source
C C 0.0033 0.0016 'International Tables Vol C Tables 4.2.6.8 and 6.1.1.4'
H H 0.0000 0.0000 'International Tables Vol C Tables 4.2.6.8 and 6.1.1.4'
N N 0.0061 0.0033 'International Tables Vol C Tables 4.2.6.8 and 6.1.1.4'
O O 0.0106 0.0060 'International Tables Vol C Tables 4.2.6.8 and 6.1.1.4'
S S 0.1246 0.1234 'International Tables Vol C Tables 4.2.6.8 and 6.1.1.4'

loop_
_geom_angle_atom_site_label_1
_geom_angle_atom_site_label_2
_geom_angle_atom_site_label_3
_geom_angle
C7 S1 C9 89.80(8)
C7 N1 C1 103.02(13)
C7 N2 C6 106.40(13)
C8 N2 C6 138.13(14)
C8 N2 C7 115.47(13)
C2 C1 N1 129.30(15)
C2 C1 C6 118.96(15)
C6 C1 N1 111.73(14)
C1 C2 H2 121.1
C3 C2 C1 117.78(15)
C3 C2 H2 121.1
C2 C3 H3 119.0
C2 C3 C4 122.07(16)
C4 C3 H3 119.0
C3 C4 H4 119.3
C5 C4 C3 121.36(15)
C5 C4 H4 119.3
C4 C5 H5 122.0
C4 C5 C6 115.97(15)
C6 C5 H5 122.0
N2 C6 C1 104.23(13)
C5 C6 N2 131.91(15)
C5 C6 C1 123.85(15)
N1 C7 S1 134.98(13)
N1 C7 N2 114.62(14)
N2 C7 S1 110.40(11)
N2 C8 H8 124.1
C9 C8 N2 111.81(14)
C9 C8 H8 124.1
C8 C9 S1 112.51(12)
C8 C9 C10 126.86(15)
C10 C9 S1 120.26(12)
O1 C10 C9 119.80(15)
O1 C10 C11 121.87(15)
C9 C10 C11 118.32(14)
C12 C11 C10 122.17(15)
C12 C11 C16 118.37(16)
C16 C11 C10 119.43(15)
C11 C12 H12 119.6
C13 C12 C11 120.88(16)
C13 C12 H12 119.6
C12 C13 H13 119.4
C12 C13 C14 121.15(16)
C14 C13 H13 119.4
C13 C14 C15 117.80(16)
C13 C14 C17 120.76(16)
C15 C14 C17 121.42(16)
C14 C15 H15 119.3
C16 C15 C14 121.41(16)
C16 C15 H15 119.3
C11 C16 H16 119.8
C15 C16 C11 120.37(16)
C15 C16 H16 119.8
C14 C17 H17A 109.5
C14 C17 H17B 109.5
C14 C17 H17C 109.5
H17A C17 H17B 109.5
H17A C17 H17C 109.5
H17B C17 H17C 109.5

loop_
_geom_bond_atom_site_label_1
_geom_bond_atom_site_label_2
_geom_bond_distance
S1 C7 1.7306(17)
S1 C9 1.7675(17)
O1 C10 1.226(2)
N1 C1 1.404(2)
N1 C7 1.309(2)
N2 C6 1.389(2)
N2 C7 1.381(2)
N2 C8 1.373(2)
C1 C2 1.394(2)
C1 C6 1.403(2)
C2 H2 0.9500
C2 C3 1.383(2)
C3 H3 0.9500
C3 C4 1.398(2)
C4 H4 0.9500
C4 C5 1.382(2)
C5 H5 0.9500
C5 C6 1.387(2)
C8 H8 0.9500
C8 C9 1.351(2)
C9 C10 1.471(2)
C10 C11 1.488(2)
C11 C12 1.391(2)
C11 C16 1.397(2)
C12 H12 0.9500
C12 C13 1.381(2)
C13 H13 0.9500
C13 C14 1.390(2)
C14 C15 1.395(2)
C14 C17 1.508(2)
C15 H15 0.9500
C15 C16 1.380(2)
C16 H16 0.9500
C17 H17A 0.9800
C17 H17B 0.9800
C17 H17C 0.9800

loop_
_geom_torsion_atom_site_label_1
_geom_torsion_atom_site_label_2
_geom_torsion_atom_site_label_3
_geom_torsion_atom_site_label_4
_geom_torsion
S1 C9 C10 O1 -18.7(2)
S1 C9 C10 C11 162.18(12)
O1 C10 C11 C12 146.09(17)
O1 C10 C11 C16 -31.8(2)
N1 C1 C2 C3 179.82(16)
N1 C1 C6 N2 -0.36(18)
N1 C1 C6 C5 -179.33(15)
N2 C8 C9 S1 -0.14(18)
N2 C8 C9 C10 -173.01(15)
C1 N1 C7 S1 179.50(15)
C1 N1 C7 N2 -1.29(18)
C1 C2 C3 C4 -0.6(3)
C2 C1 C6 N2 178.77(14)
C2 C1 C6 C5 -0.2(2)
C2 C3 C4 C5 -0.5(3)
C3 C4 C5 C6 1.1(2)
C4 C5 C6 N2 -179.44(16)
C4 C5 C6 C1 -0.8(2)
C6 N2 C7 S1 -179.47(11)
C6 N2 C7 N1 1.12(19)
C6 N2 C8 C9 -179.57(17)
C6 C1 C2 C3 0.9(2)
C7 S1 C9 C8 0.78(13)
C7 S1 C9 C10 174.18(14)
C7 N1 C1 C2 -178.03(17)
C7 N1 C1 C6 0.99(18)
C7 N2 C6 C1 -0.40(17)
C7 N2 C6 C5 178.45(17)
C7 N2 C8 C9 -0.8(2)
C8 N2 C6 C1 178.42(18)
C8 N2 C6 C5 -2.7(3)
C8 N2 C7 S1 1.41(17)
C8 N2 C7 N1 -178.00(14)
C8 C9 C10 O1 153.64(17)
C8 C9 C10 C11 -25.4(3)
C9 S1 C7 N1 178.05(18)
C9 S1 C7 N2 -1.19(12)
C9 C10 C11 C12 -34.9(2)
C9 C10 C11 C16 147.27(16)
C10 C11 C12 C13 -178.03(16)
C10 C11 C16 C15 179.16(15)
C11 C12 C13 C14 -0.8(3)
C12 C11 C16 C15 1.2(2)
C12 C13 C14 C15 0.6(3)
C12 C13 C14 C17 179.47(17)
C13 C14 C15 C16 0.5(3)
C14 C15 C16 C11 -1.4(3)
C16 C11 C12 C13 -0.1(3)
C17 C14 C15 C16 -178.39(17)
